data_4504443
loop_
_publ_author_name
'Liu, Yu'
'Chen, Kun'
'Guo, Dong-Sheng'
'Li, Qiang'
'Song, Hai-Bin'

_publ_section_title
;
 Comparable Inclusion and Aggregation Structures
 ofp-Sulfonatothiacalix[4]arene andp-Sulfonatocalix[4]arene upon
 Complexation with Quinoline Guests
;
_journal_issue 12
_journal_name_full 'Crystal Growth &amp; Design'
_journal_page_first 2601
_journal_paper_doi 10.1021/cg070607s
_journal_volume 7
_journal_year 2007
_chemical_formula_moiety 'C46.50 H49 N2.50 O26.25 S8'
_chemical_formula_sum 'C46.5 H49 N2.5 O26.25 S8'
_chemical_formula_weight 1319.36
_chemical_name_systematic
; 
 ? 
;
_space_group_IT_number 2
_symmetry_cell_setting triclinic
_symmetry_space_group_name_Hall '-P 1'
_symmetry_space_group_name_H-M 'P -1'
_atom_sites_solution_hydrogens geom
_atom_sites_solution_primary direct
_atom_sites_solution_secondary difmap
_audit_creation_method SHELXL-97
_cell_angle_alpha 61.272(8)
_cell_angle_beta 72.327(11)
_cell_angle_gamma 83.847(12)
_cell_formula_units_Z 2
_cell_length_a 13.946(2)
_cell_length_b 14.5569(18)
_cell_length_c 16.7522(13)
_cell_measurement_reflns_used 8915
_cell_measurement_temperature 113(2)
_cell_measurement_theta_max 27.9
_cell_measurement_theta_min 1.5
_cell_volume 2838.5(7)
_computing_cell_refinement CrystalClear
_computing_data_collection CrystalClear
_computing_data_reduction CrystalClear
_computing_publication_material 'CrystalStructure 3.7.0'
_computing_structure_refinement 'SHELXL-97 (Sheldrick, 1997)'
_computing_structure_solution 'SHELXS-97 (Sheldrick, 1990)'
_diffrn_ambient_temperature 113(2)
_diffrn_detector_area_resol_mean 7.31
_diffrn_measured_fraction_theta_full 0.981
_diffrn_measured_fraction_theta_max 0.981
_diffrn_measurement_device_type 'Rigaku Saturn'
_diffrn_measurement_method \w
_diffrn_radiation_monochromator confocal
_diffrn_radiation_source 'rotatind anode'
_diffrn_radiation_type MoK\a
_diffrn_radiation_wavelength 0.71070
_diffrn_reflns_av_R_equivalents 0.0312
_diffrn_reflns_av_sigmaI/netI 0.0524
_diffrn_reflns_limit_h_max 18
_diffrn_reflns_limit_h_min -17
_diffrn_reflns_limit_k_max 19
_diffrn_reflns_limit_k_min -19
_diffrn_reflns_limit_l_max 22
_diffrn_reflns_limit_l_min -22
_diffrn_reflns_number 26689
_diffrn_reflns_theta_full 27.89
_diffrn_reflns_theta_max 27.89
_diffrn_reflns_theta_min 1.45
_exptl_absorpt_coefficient_mu 0.403
_exptl_absorpt_correction_T_max 0.8886
_exptl_absorpt_correction_T_min 0.8684
_exptl_absorpt_correction_type multi-scan
_exptl_absorpt_process_details 'Jacobson, R. (1998) Private communication'
_exptl_crystal_colour colorless
_exptl_crystal_density_diffrn 1.544
_exptl_crystal_density_method 'not measured'
_exptl_crystal_description block
_exptl_crystal_F_000 1367
_exptl_crystal_size_max 0.36
_exptl_crystal_size_mid 0.32
_exptl_crystal_size_min 0.30
_refine_diff_density_max 1.290
_refine_diff_density_min -1.010
_refine_diff_density_rms 0.113
_refine_ls_extinction_coef 0.0099(14)
_refine_ls_extinction_expression Fc^*^=kFc[1+0.001xFc^2^\l^3^/sin(2\q)]^-1/4^
_refine_ls_extinction_method SHELXL
_refine_ls_goodness_of_fit_ref 1.062
_refine_ls_hydrogen_treatment constr
_refine_ls_matrix_type full
_refine_ls_number_parameters 951
_refine_ls_number_reflns 13301
_refine_ls_number_restraints 506
_refine_ls_restrained_S_all 1.089
_refine_ls_R_factor_all 0.0790
_refine_ls_R_factor_gt 0.0634
_refine_ls_shift/su_max 0.007
_refine_ls_shift/su_mean 0.000
_refine_ls_structure_factor_coef Fsqd
_refine_ls_weighting_details 'calc w=1/[\s^2^(Fo^2^)+(0.1280P)^2^+1.3961P] where P=(Fo^2^+2Fc^2^)/3'
_refine_ls_weighting_scheme calc
_refine_ls_wR_factor_gt 0.1895
_refine_ls_wR_factor_ref 0.2044
_reflns_number_gt 9895
_reflns_number_total 13301
_reflns_threshold_expression >2sigma(I)
_cod_data_source_file cg070607s-file004.cif
_cod_data_source_block shelxl
_cod_original_cell_volume 2838.4(6)
_cod_original_formula_sum 'C46.50 H49 N2.50 O26.25 S8'
_cod_database_code 4504443

loop_
_symmetry_equiv_pos_as_xyz
'x, y, z'
'-x, -y, -z'

loop_
_atom_site_label
_atom_site_type_symbol
_atom_site_fract_x
_atom_site_fract_y
_atom_site_fract_z
_atom_site_U_iso_or_equiv
_atom_site_adp_type
_atom_site_occupancy
_atom_site_symmetry_multiplicity
_atom_site_calc_flag
_atom_site_refinement_flags
_atom_site_disorder_assembly
_atom_site_disorder_group
S1 S -0.06545(6) 0.18618(6) 0.51564(6) 0.02572(19) Uani 1 1 d . . .
S2 S 0.18278(6) 0.47010(6) 0.49250(5) 0.02517(19) Uani 1 1 d . . .
S3 S 0.48914(5) 0.18939(6) 0.54150(5) 0.02110(18) Uani 1 1 d . . .
S4 S 0.26080(5) -0.06440(6) 0.50281(5) 0.02367(18) Uani 1 1 d . . .
S5 S -0.09241(7) -0.22602(7) 0.78125(6) 0.0331(2) Uani 1 1 d . . .
S6 S -0.17469(7) 0.32293(7) 0.78123(6) 0.0365(2) Uani 1 1 d . . .
S7 S 0.26467(7) 0.26272(8) 0.83365(6) 0.0345(2) Uani 1 1 d . . .
S8 S 0.48274(6) -0.23876(7) 0.75391(6) 0.0282(2) Uani 1 1 d . . .
O1 O 0.15321(16) 0.13262(18) 0.44452(16) 0.0259(5) Uani 1 1 d . . .
H1 H 0.1241 0.1894 0.4319 0.039 Uiso 1 1 calc R . .
O2 O 0.11521(17) 0.3229(2) 0.44123(16) 0.0302(5) Uani 1 1 d . . .
H2 H 0.1694 0.3556 0.4261 0.045 Uiso 1 1 calc R . .
O3 O 0.35031(17) 0.35040(17) 0.43547(14) 0.0254(5) Uani 1 1 d . . .
H3 H 0.3866 0.3054 0.4245 0.038 Uiso 1 1 calc R . .
O4 O 0.33631(16) 0.14006(16) 0.47698(15) 0.0238(5) Uani 1 1 d . . .
H4 H 0.2972 0.1244 0.4555 0.036 Uiso 1 1 calc R . .
O5 O -0.0489(2) -0.2645(3) 0.8593(2) 0.0550(8) Uani 1 1 d . . .
O6 O -0.08740(19) -0.2994(2) 0.74434(19) 0.0398(6) Uani 1 1 d . . .
O7 O -0.19469(19) -0.1922(2) 0.80380(19) 0.0402(6) Uani 1 1 d . . .
O8 O -0.1734(2) 0.2173(2) 0.85443(18) 0.0486(8) Uani 1 1 d . . .
O9 O -0.2734(2) 0.3443(3) 0.7640(2) 0.0648(10) Uani 1 1 d . . .
O10 O -0.1397(3) 0.3997(3) 0.7967(2) 0.0749(12) Uani 1 1 d . . .
O11 O 0.2117(2) 0.1590(2) 0.89134(16) 0.0424(7) Uani 1 1 d . . .
O12 O 0.2009(2) 0.3445(2) 0.84193(18) 0.0410(6) Uani 1 1 d . . .
O13 O 0.3605(2) 0.2630(3) 0.8498(2) 0.0568(9) Uani 1 1 d . . .
O14 O 0.4008(2) -0.2752(2) 0.84182(18) 0.0485(8) Uani 1 1 d . . .
O15 O 0.5730(2) -0.2051(2) 0.76100(19) 0.0417(6) Uani 1 1 d . . .
O16 O 0.50274(18) -0.31193(19) 0.71610(17) 0.0324(5) Uani 1 1 d . . .
O17 O -0.0904(2) 1.0373(2) 0.92505(19) 0.0465(7) Uani 1 1 d . . .
H17A H -0.1100 1.0980 0.8963 0.070 Uiso 1 1 calc R . .
O18 O 0.2530(3) 1.1066(3) 0.0844(2) 0.0588(9) Uani 1 1 d . . .
H18 H 0.2341 1.1354 0.1193 0.088 Uiso 1 1 calc R . .
N1 N -0.0169(2) 0.8451(3) 0.9908(2) 0.0414(8) Uani 1 1 d . . .
H1A H -0.0760 0.8585 1.0206 0.050 Uiso 1 1 calc R . .
N2 N 0.3206(2) 0.9981(3) -0.0104(2) 0.0373(7) Uani 1 1 d . . .
H2A H 0.2816 1.0514 -0.0290 0.045 Uiso 1 1 calc R . .
C1 C 0.0960(2) 0.0558(2) 0.5244(2) 0.0228(6) Uani 1 1 d . . .
C2 C 0.1381(2) -0.0431(3) 0.5631(2) 0.0229(6) Uani 1 1 d . . .
C3 C 0.0816(2) -0.1264(3) 0.6441(2) 0.0237(6) Uani 1 1 d . . .
H3A H 0.1108 -0.1925 0.6704 0.028 Uiso 1 1 calc R . .
C4 C -0.0172(2) -0.1144(3) 0.6874(2) 0.0247(6) Uani 1 1 d . . .
C5 C -0.0597(2) -0.0178(3) 0.6505(2) 0.0265(7) Uani 1 1 d . . .
H5 H -0.1274 -0.0099 0.6806 0.032 Uiso 1 1 calc R . .
C6 C -0.0039(2) 0.0677(2) 0.5695(2) 0.0230(6) Uani 1 1 d . . .
C7 C 0.0495(2) 0.3272(2) 0.5177(2) 0.0225(6) Uani 1 1 d . . .
C8 C -0.0391(2) 0.2630(2) 0.5633(2) 0.0227(6) Uani 1 1 d . . .
C9 C -0.1073(2) 0.2652(3) 0.6420(2) 0.0249(6) Uani 1 1 d . . .
H9 H -0.1673 0.2218 0.6734 0.030 Uiso 1 1 calc R . .
C10 C -0.0890(2) 0.3298(2) 0.6757(2) 0.0254(6) Uani 1 1 d . . .
C11 C -0.0019(2) 0.3942(2) 0.6299(2) 0.0234(6) Uani 1 1 d . . .
H11 H 0.0099 0.4398 0.6520 0.028 Uiso 1 1 calc R . .
C12 C 0.0680(2) 0.3919(2) 0.5514(2) 0.0226(6) Uani 1 1 d . . .
C13 C 0.3326(2) 0.3259(2) 0.5269(2) 0.0194(6) Uani 1 1 d . . .
C14 C 0.2566(2) 0.3784(2) 0.5638(2) 0.0215(6) Uani 1 1 d . . .
C15 C 0.2375(2) 0.3605(2) 0.6566(2) 0.0243(6) Uani 1 1 d . . .
H15 H 0.1876 0.3983 0.6802 0.029 Uiso 1 1 calc R . .
C16 C 0.2916(2) 0.2869(3) 0.7150(2) 0.0236(6) Uani 1 1 d . . .
C17 C 0.3652(2) 0.2333(2) 0.6801(2) 0.0224(6) Uani 1 1 d . . .
H17 H 0.4016 0.1830 0.7205 0.027 Uiso 1 1 calc R . .
C18 C 0.3869(2) 0.2519(2) 0.5868(2) 0.0199(6) Uani 1 1 d . . .
C19 C 0.3679(2) 0.0517(2) 0.5398(2) 0.0201(6) Uani 1 1 d . . .
C20 C 0.4363(2) 0.0637(2) 0.5812(2) 0.0199(6) Uani 1 1 d . . .
C21 C 0.4719(2) -0.0250(2) 0.6461(2) 0.0221(6) Uani 1 1 d . . .
H21 H 0.5182 -0.0173 0.6743 0.027 Uiso 1 1 calc R . .
C22 C 0.4403(2) -0.1248(2) 0.6701(2) 0.0228(6) Uani 1 1 d . . .
C23 C 0.3716(2) -0.1366(2) 0.6294(2) 0.0213(6) Uani 1 1 d . . .
H23 H 0.3493 -0.2047 0.6464 0.026 Uiso 1 1 calc R . .
C24 C 0.3360(2) -0.0485(2) 0.5641(2) 0.0210(6) Uani 1 1 d . . .
C25 C 0.0154(3) 0.7501(4) 1.0297(3) 0.0562(13) Uani 1 1 d . . .
H25 H -0.0253 0.6972 1.0880 0.067 Uiso 1 1 calc R . .
C26 C 0.1097(4) 0.7263(4) 0.9853(3) 0.0622(15) Uani 1 1 d . . .
H26 H 0.1344 0.6582 1.0144 0.075 Uiso 1 1 calc R . .
C27 C 0.1661(3) 0.8019(4) 0.8998(3) 0.0494(11) Uani 1 1 d . . .
H27 H 0.2295 0.7855 0.8689 0.059 Uiso 1 1 calc R . .
C28 C 0.1314(3) 0.9033(3) 0.8573(2) 0.0370(8) Uani 1 1 d . . .
C29 C 0.0369(3) 0.9248(3) 0.9060(2) 0.0347(8) Uani 1 1 d . . .
C30 C -0.0012(3) 1.0255(3) 0.8694(2) 0.0362(8) Uani 1 1 d . . .
C31 C 0.0533(3) 1.1030(3) 0.7837(3) 0.0398(9) Uani 1 1 d . . .
H31 H 0.0283 1.1713 0.7579 0.048 Uiso 1 1 calc R . .
C32 C 0.1468(3) 1.0815(3) 0.7334(3) 0.0408(9) Uani 1 1 d . . .
H32 H 0.1833 1.1359 0.6736 0.049 Uiso 1 1 calc R . .
C33 C 0.1851(3) 0.9854(3) 0.7684(3) 0.0389(9) Uani 1 1 d . . .
H33 H 0.2481 0.9728 0.7335 0.047 Uiso 1 1 calc R . .
C34 C 0.3520(3) 0.9491(3) -0.0619(2) 0.0401(9) Uani 1 1 d . . .
H34 H 0.3320 0.9717 -0.1177 0.048 Uiso 1 1 calc R . .
C35 C 0.4139(3) 0.8650(3) -0.0358(3) 0.0421(9) Uani 1 1 d . . .
H35 H 0.4365 0.8301 -0.0732 0.050 Uiso 1 1 calc R . .
C36 C 0.4419(3) 0.8333(3) 0.0453(3) 0.0397(9) Uani 1 1 d . . .
H36 H 0.4848 0.7763 0.0637 0.048 Uiso 1 1 calc R . .
C37 C 0.4078(2) 0.8843(3) 0.1011(3) 0.0321(7) Uani 1 1 d . . .
C38 C 0.3462(2) 0.9690(3) 0.0704(2) 0.0299(7) Uani 1 1 d . . .
C39 C 0.3098(3) 1.0259(3) 0.1222(2) 0.0350(8) Uani 1 1 d . . .
C40 C 0.3352(3) 0.9947(3) 0.2042(3) 0.0352(8) Uani 1 1 d . . .
H40 H 0.3128 1.0323 0.2393 0.042 Uiso 1 1 calc R . .
C41 C 0.3941(3) 0.9078(3) 0.2366(3) 0.0398(9) Uani 1 1 d . . .
H41 H 0.4091 0.8860 0.2946 0.048 Uiso 1 1 calc R . .
C42 C 0.4306(3) 0.8536(3) 0.1869(3) 0.0422(9) Uani 1 1 d . . .
H42 H 0.4712 0.7955 0.2099 0.051 Uiso 1 1 calc R . .
O19 O 0.5951(11) 0.4530(11) 0.3564(8) 0.076(3) Uani 0.25 1 d PDU . 1
H19A H 0.6421 0.4154 0.3438 0.113 Uiso 0.25 1 d PR . 1
C43 C 0.5745(6) 0.4456(7) 0.4463(5) 0.039(3) Uani 0.25 1 d PGDU . 1
C44 C 0.6286(5) 0.3854(6) 0.5103(6) 0.033(3) Uani 0.25 1 d PGDU . 1
H44A H 0.6813 0.3434 0.4948 0.039 Uiso 0.25 1 d PR . 1
C45 C 0.6062(5) 0.3859(5) 0.5968(6) 0.0120(19) Uani 0.25 1 d PGU . 1
H45A H 0.6435 0.3443 0.6410 0.014 Uiso 0.25 1 d PR . 1
C46 C 0.5299(5) 0.4467(5) 0.6192(4) 0.0074(17) Uani 0.25 1 d PGU . 1
H46A H 0.5145 0.4470 0.6790 0.009 Uiso 0.25 1 d PR . 1
C47 C 0.4759(4) 0.5069(5) 0.5552(4) 0.018(2) Uani 0.25 1 d PGU . 1
C48 C 0.4982(5) 0.5064(6) 0.4687(4) 0.036(3) Uani 0.25 1 d PGDU . 1
N3 N 0.4442(6) 0.5666(7) 0.4047(5) 0.044(3) Uani 0.25 1 d PGU . 1
H3B H 0.4586 0.5663 0.3487 0.052 Uiso 0.25 1 d PR . 1
C49 C 0.3678(6) 0.6274(7) 0.4271(7) 0.046(3) Uani 0.25 1 d PGU . 1
H49A H 0.3305 0.6690 0.3829 0.055 Uiso 0.25 1 d PR . 1
C50 C 0.3455(5) 0.6279(6) 0.5136(7) 0.047(3) Uani 0.25 1 d PGU . 1
H50A H 0.2928 0.6699 0.5291 0.057 Uiso 0.25 1 d PR . 1
C51 C 0.3995(5) 0.5677(6) 0.5776(6) 0.039(3) Uani 0.25 1 d PGU . 1
H51A H 0.3841 0.5680 0.6374 0.047 Uiso 0.25 1 d PR . 1
O19' O 0.6267(6) 0.4840(7) 0.2146(7) 0.0272(18) Uani 0.25 1 d PU A 2
H19B H 0.6742 0.4560 0.1892 0.041 Uiso 0.25 1 d PR A 2
C43' C 0.6393(6) 0.4473(7) 0.3098(5) 0.030(2) Uani 0.25 1 d PGU A 2
C44' C 0.7075(5) 0.3864(6) 0.3576(7) 0.040(3) Uani 0.25 1 d PGU A 2
H44B H 0.7607 0.3553 0.3280 0.049 Uiso 0.25 1 d PR A 2
C45' C 0.6988(6) 0.3707(7) 0.4483(7) 0.039(3) Uani 0.25 1 d PGU A 2
H45B H 0.7460 0.3286 0.4813 0.047 Uiso 0.25 1 d PR A 2
C46' C 0.6219(6) 0.4157(7) 0.4911(5) 0.043(3) Uani 0.25 1 d PGU . 2
H46B H 0.6159 0.4048 0.5537 0.052 Uiso 0.25 1 d PR A 2
C47' C 0.5536(5) 0.4766(5) 0.4434(5) 0.038(3) Uani 0.25 1 d PGU . 2
C48' C 0.5623(5) 0.4924(5) 0.3527(5) 0.043(3) Uani 0.25 1 d PGU A 2
N3' N 0.4940(7) 0.5533(7) 0.3049(6) 0.094(4) Uani 0.25 1 d PGU A 2
H3'A H 0.4997 0.5635 0.2462 0.113 Uiso 0.25 1 d PR A 2
C49' C 0.4171(6) 0.5983(7) 0.3478(8) 0.078(4) Uani 0.25 1 d PGU A 2
H49B H 0.3700 0.6404 0.3148 0.094 Uiso 0.25 1 d PR A 2
C50' C 0.4084(6) 0.5826(7) 0.4384(8) 0.032(2) Uani 0.25 1 d PGU . 2
H50B H 0.3553 0.6137 0.4680 0.038 Uiso 0.25 1 d PR A 2
C51' C 0.4767(6) 0.5217(7) 0.4862(6) 0.037(3) Uani 0.25 1 d PGU . 2
H51B H 0.4707 0.5108 0.5488 0.044 Uiso 0.25 1 d PR A 2
O20 O 0.2728(2) 0.3349(2) 0.2748(2) 0.0473(7) Uani 1 1 d U . .
O21 O 0.0280(4) 0.5316(4) 0.7435(5) 0.125(2) Uani 1 1 d U . .
O23 O 0.7726(6) 0.6193(5) 0.0116(4) 0.0584(17) Uani 0.50 1 d PU . .
O24 O 0.4012(6) 0.3064(5) 0.0506(4) 0.0570(17) Uani 0.50 1 d PU . .
O25 O 0.3799(5) 0.5143(4) 0.2041(5) 0.0605(19) Uani 0.50 1 d PU . .
O26 O 0.2914(5) 0.5524(5) 0.9877(5) 0.0632(18) Uani 0.50 1 d PU . .
O27 O 0.5507(6) 0.4405(6) -0.0324(6) 0.072(2) Uani 0.50 1 d PU . .
O29 O 0.6503(10) 0.6092(9) 0.0717(8) 0.048(3) Uani 0.25 1 d PU . .
O30 O 0.8267(10) 0.5542(10) 0.0119(8) 0.056(3) Uani 0.25 1 d PU . .
O31 O 0.4530(7) 0.5433(7) 0.2330(6) 0.091(3) Uani 0.50 1 d PU B 3
O32 O 0.3202(8) 0.5105(7) 0.1380(8) 0.112(4) Uani 0.50 1 d PU B 3
O33 O 0.8938(10) 0.4239(9) 0.1520(9) 0.047(3) Uani 0.25 1 d PU C 3
O34 O 0.4551(12) 0.3644(11) 0.0342(9) 0.056(3) Uani 0.25 1 d PU D 3
O35 O 0.9466(16) 0.4286(16) 0.0769(14) 0.110(6) Uani 0.25 1 d PU C 3
O36 O 0.258(2) 0.569(2) 0.912(2) 0.134(8) Uani 0.25 1 d PU E 3
O37 O 0.8070(12) 0.4054(13) 0.2348(12) 0.063(4) Uani 0.25 1 d PU C 3
O38 O 0.7194(9) 0.3265(10) 0.4872(10) 0.052(3) Uani 0.25 1 d PU F 3
O39 O 0.7856(11) 0.3861(13) 0.2930(11) 0.067(4) Uani 0.25 1 d PU C 3

loop_
_atom_site_aniso_label
_atom_site_aniso_U_11
_atom_site_aniso_U_22
_atom_site_aniso_U_33
_atom_site_aniso_U_23
_atom_site_aniso_U_13
_atom_site_aniso_U_12
S1 0.0210(4) 0.0310(4) 0.0364(4) -0.0218(4) -0.0148(3) 0.0061(3)
S2 0.0252(4) 0.0187(4) 0.0279(4) -0.0061(3) -0.0110(3) 0.0004(3)
S3 0.0152(3) 0.0278(4) 0.0242(4) -0.0160(3) -0.0038(3) -0.0008(3)
S4 0.0189(3) 0.0320(4) 0.0304(4) -0.0224(3) -0.0082(3) 0.0038(3)
S5 0.0320(4) 0.0318(5) 0.0296(4) -0.0150(4) -0.0007(3) 0.0027(3)
S6 0.0440(5) 0.0296(5) 0.0287(4) -0.0156(4) 0.0008(4) 0.0057(4)
S7 0.0351(5) 0.0498(6) 0.0235(4) -0.0225(4) -0.0101(3) 0.0147(4)
S8 0.0285(4) 0.0307(4) 0.0256(4) -0.0137(3) -0.0097(3) 0.0080(3)
O1 0.0202(10) 0.0281(12) 0.0315(12) -0.0153(10) -0.0086(9) 0.0027(9)
O2 0.0251(11) 0.0363(13) 0.0291(12) -0.0187(11) -0.0008(9) -0.0023(10)
O3 0.0330(12) 0.0245(11) 0.0190(10) -0.0101(9) -0.0086(9) 0.0020(9)
O4 0.0225(11) 0.0253(11) 0.0278(11) -0.0129(9) -0.0124(9) 0.0017(9)
O5 0.0576(19) 0.060(2) 0.0321(14) -0.0121(14) -0.0102(13) 0.0037(15)
O6 0.0362(14) 0.0305(13) 0.0468(15) -0.0209(12) 0.0015(12) -0.0013(11)
O7 0.0314(13) 0.0388(15) 0.0435(15) -0.0232(12) 0.0054(11) -0.0009(11)
O8 0.0545(17) 0.0406(16) 0.0308(13) -0.0121(12) 0.0015(13) 0.0139(13)
O9 0.0412(17) 0.079(2) 0.0442(17) -0.0193(17) 0.0032(14) 0.0227(16)
O10 0.106(3) 0.062(2) 0.0537(19) -0.0454(18) 0.0238(19) -0.032(2)
O11 0.0475(16) 0.0471(16) 0.0196(11) -0.0126(11) -0.0043(11) 0.0198(13)
O12 0.0435(15) 0.0518(17) 0.0342(13) -0.0300(13) -0.0078(11) 0.0159(13)
O13 0.0416(16) 0.107(3) 0.0465(16) -0.0532(18) -0.0233(13) 0.0241(17)
O14 0.0501(17) 0.0466(17) 0.0262(13) -0.0092(12) 0.0006(12) 0.0153(13)
O15 0.0481(16) 0.0389(15) 0.0506(16) -0.0204(13) -0.0349(13) 0.0112(12)
O16 0.0341(13) 0.0307(13) 0.0348(13) -0.0179(11) -0.0111(10) 0.0077(10)
O17 0.0385(15) 0.0451(17) 0.0342(14) -0.0118(12) 0.0019(12) 0.0148(12)
O18 0.083(2) 0.063(2) 0.0347(15) -0.0307(15) -0.0234(15) 0.0427(18)
N1 0.0352(16) 0.052(2) 0.0221(14) -0.0134(14) -0.0014(12) 0.0172(15)
N2 0.0393(17) 0.0417(18) 0.0241(14) -0.0151(13) -0.0049(12) 0.0137(14)
C1 0.0181(13) 0.0299(16) 0.0279(15) -0.0180(14) -0.0087(12) 0.0001(12)
C2 0.0194(14) 0.0309(16) 0.0316(16) -0.0226(14) -0.0124(12) 0.0049(12)
C3 0.0246(15) 0.0267(16) 0.0265(15) -0.0164(13) -0.0109(12) 0.0044(12)
C4 0.0261(15) 0.0280(16) 0.0256(15) -0.0174(13) -0.0069(12) 0.0017(12)
C5 0.0216(14) 0.0336(18) 0.0333(17) -0.0230(15) -0.0084(13) 0.0042(13)
C6 0.0182(13) 0.0293(16) 0.0304(15) -0.0187(14) -0.0116(12) 0.0032(12)
C7 0.0223(14) 0.0225(15) 0.0232(14) -0.0103(12) -0.0092(12) 0.0047(12)
C8 0.0205(14) 0.0256(16) 0.0263(15) -0.0140(13) -0.0106(12) 0.0045(12)
C9 0.0189(14) 0.0255(16) 0.0298(16) -0.0134(13) -0.0065(12) 0.0028(12)
C10 0.0261(15) 0.0226(15) 0.0267(15) -0.0120(13) -0.0080(13) 0.0063(12)
C11 0.0288(15) 0.0206(15) 0.0240(15) -0.0122(13) -0.0106(12) 0.0059(12)
C12 0.0222(14) 0.0193(15) 0.0261(15) -0.0086(12) -0.0113(12) 0.0035(11)
C13 0.0199(13) 0.0194(14) 0.0203(13) -0.0095(12) -0.0060(11) -0.0034(11)
C14 0.0192(13) 0.0192(14) 0.0243(14) -0.0081(12) -0.0066(12) -0.0020(11)
C15 0.0202(14) 0.0259(16) 0.0267(15) -0.0136(13) -0.0043(12) 0.0001(12)
C16 0.0207(14) 0.0292(16) 0.0232(14) -0.0140(13) -0.0073(12) 0.0023(12)
C17 0.0209(14) 0.0270(16) 0.0216(14) -0.0122(12) -0.0087(11) 0.0032(12)
C18 0.0167(13) 0.0218(14) 0.0211(13) -0.0105(12) -0.0034(11) -0.0023(11)
C19 0.0148(12) 0.0269(15) 0.0201(13) -0.0137(12) -0.0030(11) 0.0022(11)
C20 0.0155(12) 0.0272(15) 0.0213(14) -0.0160(12) -0.0030(11) 0.0004(11)
C21 0.0178(13) 0.0316(17) 0.0199(14) -0.0156(13) -0.0033(11) 0.0008(12)
C22 0.0195(13) 0.0278(16) 0.0214(14) -0.0133(13) -0.0046(11) 0.0041(12)
C23 0.0181(13) 0.0226(15) 0.0222(14) -0.0117(12) -0.0022(11) 0.0002(11)
C24 0.0141(12) 0.0294(16) 0.0260(14) -0.0187(13) -0.0050(11) 0.0015(11)
C25 0.049(2) 0.057(3) 0.030(2) -0.0060(19) -0.0009(18) 0.022(2)
C26 0.051(3) 0.067(3) 0.038(2) -0.012(2) -0.004(2) 0.033(2)
C27 0.034(2) 0.066(3) 0.036(2) -0.021(2) -0.0042(17) 0.0198(19)
C28 0.0275(17) 0.055(2) 0.0293(17) -0.0224(17) -0.0063(14) 0.0062(16)
C29 0.0299(17) 0.048(2) 0.0241(16) -0.0172(16) -0.0062(14) 0.0087(15)
C30 0.0277(17) 0.047(2) 0.0284(17) -0.0177(16) -0.0031(14) 0.0061(15)
C31 0.0339(19) 0.047(2) 0.0363(19) -0.0197(18) -0.0071(16) 0.0026(16)
C32 0.0304(18) 0.052(2) 0.0323(18) -0.0181(18) 0.0002(15) -0.0072(17)
C33 0.0269(17) 0.060(3) 0.0315(18) -0.0264(18) -0.0015(14) 0.0008(16)
C34 0.042(2) 0.051(2) 0.0248(16) -0.0184(17) -0.0071(15) 0.0090(18)
C35 0.041(2) 0.051(2) 0.041(2) -0.0314(19) -0.0085(17) 0.0123(18)
C36 0.038(2) 0.045(2) 0.044(2) -0.0276(18) -0.0147(17) 0.0156(17)
C37 0.0220(15) 0.041(2) 0.0374(18) -0.0217(16) -0.0095(14) 0.0061(14)
C38 0.0262(15) 0.0354(19) 0.0226(15) -0.0129(14) -0.0021(13) 0.0037(14)
C39 0.0341(18) 0.041(2) 0.0267(16) -0.0178(15) -0.0025(14) 0.0069(15)
C40 0.0266(16) 0.047(2) 0.0356(18) -0.0259(17) -0.0036(14) 0.0021(15)
C41 0.0307(18) 0.057(2) 0.046(2) -0.031(2) -0.0204(16) 0.0098(17)
C42 0.0349(19) 0.055(2) 0.054(2) -0.034(2) -0.0262(18) 0.0183(18)
O19 0.064(5) 0.057(5) 0.078(5) -0.007(4) -0.019(4) -0.018(4)
C43 0.042(4) 0.031(4) 0.052(4) -0.027(3) -0.003(4) -0.020(4)
C44 0.030(4) 0.021(4) 0.047(5) -0.019(4) -0.002(4) -0.011(4)
C45 0.011(4) 0.009(4) 0.017(4) -0.007(3) -0.002(3) -0.007(3)
C46 0.007(4) 0.005(4) 0.009(4) -0.001(3) -0.001(3) -0.008(3)
C47 0.009(4) 0.007(4) 0.039(4) -0.006(3) -0.014(3) -0.002(3)
C48 0.032(4) 0.023(4) 0.051(4) -0.013(4) -0.016(4) -0.006(4)
N3 0.038(4) 0.032(4) 0.057(4) -0.006(4) -0.028(4) -0.019(4)
C49 0.034(5) 0.034(5) 0.057(5) -0.006(4) -0.016(4) -0.016(4)
C50 0.040(5) 0.036(5) 0.059(5) -0.022(4) -0.004(5) -0.008(5)
C51 0.043(5) 0.035(5) 0.038(5) -0.022(4) 0.000(5) -0.008(5)
O19' 0.017(4) 0.025(4) 0.037(4) -0.014(4) -0.006(3) 0.001(3)
C43' 0.029(4) 0.024(4) 0.048(5) -0.026(4) -0.011(4) -0.003(4)
C44' 0.036(5) 0.027(5) 0.055(5) -0.019(4) -0.008(5) -0.002(4)
C45' 0.034(5) 0.033(5) 0.050(5) -0.020(4) -0.009(4) -0.007(4)
C46' 0.034(4) 0.029(4) 0.053(4) -0.015(4) -0.002(4) -0.003(4)
C47' 0.032(4) 0.028(4) 0.053(4) -0.021(3) -0.003(4) -0.011(4)
C48' 0.033(4) 0.027(4) 0.065(4) -0.021(4) -0.010(4) 0.003(4)
N3' 0.074(5) 0.073(5) 0.096(6) -0.010(5) -0.017(5) -0.016(5)
C49' 0.059(5) 0.056(5) 0.086(5) -0.009(4) -0.014(5) -0.015(5)
C50' 0.030(4) 0.026(4) 0.046(4) -0.018(3) -0.015(4) -0.009(3)
C51' 0.030(4) 0.026(4) 0.050(4) -0.013(3) -0.013(4) -0.005(4)
O20 0.0334(14) 0.0508(17) 0.0449(15) -0.0177(14) -0.0036(12) 0.0040(12)
O21 0.117(4) 0.116(4) 0.227(6) -0.133(4) -0.092(4) 0.060(3)
O23 0.088(5) 0.045(3) 0.034(3) -0.018(3) -0.006(3) -0.001(3)
O24 0.079(4) 0.042(3) 0.039(3) -0.015(3) -0.009(3) 0.005(3)
O25 0.054(4) 0.027(3) 0.062(4) -0.012(3) 0.018(3) 0.004(3)
O26 0.069(4) 0.041(3) 0.054(4) -0.012(3) -0.004(3) 0.007(3)
O27 0.064(4) 0.072(4) 0.099(5) -0.058(4) -0.025(4) 0.023(3)
O29 0.065(6) 0.043(5) 0.051(5) -0.033(5) -0.015(5) -0.013(5)
O30 0.051(6) 0.049(6) 0.042(6) -0.013(5) 0.000(5) 0.018(5)
O31 0.095(6) 0.093(6) 0.073(5) -0.020(4) -0.035(4) -0.014(4)
O32 0.119(7) 0.062(5) 0.118(6) -0.045(5) 0.017(5) 0.013(5)
O33 0.055(6) 0.044(6) 0.057(6) -0.030(5) -0.028(5) 0.014(5)
O34 0.080(7) 0.054(7) 0.049(6) -0.028(5) -0.045(6) 0.038(6)
O35 0.117(9) 0.109(9) 0.093(9) -0.045(7) -0.049(7) 0.085(8)
O36 0.133(12) 0.117(11) 0.151(12) -0.074(9) -0.019(9) -0.002(8)
O37 0.063(7) 0.071(8) 0.067(7) -0.039(6) -0.029(6) 0.025(6)
O38 0.035(5) 0.043(6) 0.087(7) -0.036(5) -0.022(5) 0.012(4)
O39 0.047(6) 0.072(8) 0.052(7) -0.009(6) -0.014(6) 0.007(6)

loop_
_atom_type_symbol
_atom_type_description
_atom_type_scat_dispersion_real
_atom_type_scat_dispersion_imag
_atom_type_scat_source
C C 0.0033 0.0016 'International Tables Vol C Tables 4.2.6.8 and 6.1.1.4'
H H 0.0000 0.0000 'International Tables Vol C Tables 4.2.6.8 and 6.1.1.4'
N N 0.0061 0.0033 'International Tables Vol C Tables 4.2.6.8 and 6.1.1.4'
O O 0.0106 0.0060 'International Tables Vol C Tables 4.2.6.8 and 6.1.1.4'
S S 0.1246 0.1234 'International Tables Vol C Tables 4.2.6.8 and 6.1.1.4'

loop_
_geom_angle_atom_site_label_1
_geom_angle_atom_site_label_2
_geom_angle_atom_site_label_3
_geom_angle
_geom_angle_site_symmetry_1
_geom_angle_site_symmetry_3
C8 S1 C6 103.28(14) . .
C12 S2 C14 97.30(14) . .
C20 S3 C18 103.47(13) . .
C24 S4 C2 101.64(13) . .
O5 S5 O7 112.85(17) . .
O5 S5 O6 113.26(19) . .
O7 S5 O6 110.88(16) . .
O5 S5 C4 106.25(18) . .
O7 S5 C4 107.18(16) . .
O6 S5 C4 105.88(15) . .
O10 S6 O8 113.6(2) . .
O10 S6 O9 113.0(3) . .
O8 S6 O9 110.9(2) . .
O10 S6 C10 106.60(18) . .
O8 S6 C10 105.87(15) . .
O9 S6 C10 106.20(17) . .
O13 S7 O12 113.69(19) . .
O13 S7 O11 112.50(19) . .
O12 S7 O11 112.04(16) . .
O13 S7 C16 106.40(15) . .
O12 S7 C16 106.81(15) . .
O11 S7 C16 104.63(15) . .
O16 S8 O14 112.99(17) . .
O16 S8 O15 112.86(16) . .
O14 S8 O15 112.70(18) . .
O16 S8 C22 106.28(14) . .
O14 S8 C22 105.44(15) . .
O15 S8 C22 105.79(15) . .
C1 O1 H1 109.5 . .
C7 O2 H2 109.5 . .
C13 O3 H3 109.5 . .
C19 O4 H4 109.5 . .
C30 O17 H17A 109.5 . .
C39 O18 H18 109.5 . .
C25 N1 C29 123.2(3) . .
C25 N1 H1A 118.4 . .
C29 N1 H1A 118.4 . .
C34 N2 C38 122.3(3) . .
C34 N2 H2A 118.9 . .
C38 N2 H2A 118.9 . .
O1 C1 C6 123.6(3) . .
O1 C1 C2 117.5(3) . .
C6 C1 C2 118.9(3) . .
C3 C2 C1 120.2(3) . .
C3 C2 S4 119.3(2) . .
C1 C2 S4 120.3(2) . .
C2 C3 C4 120.5(3) . .
C2 C3 H3A 119.7 . .
C4 C3 H3A 119.7 . .
C3 C4 C5 120.1(3) . .
C3 C4 S5 119.4(2) . .
C5 C4 S5 120.2(2) . .
C4 C5 C6 120.4(3) . .
C4 C5 H5 119.8 . .
C6 C5 H5 119.8 . .
C5 C6 C1 119.9(3) . .
C5 C6 S1 119.1(2) . .
C1 C6 S1 120.5(2) . .
O2 C7 C12 122.0(3) . .
O2 C7 C8 117.8(3) . .
C12 C7 C8 120.2(3) . .
C9 C8 C7 119.0(3) . .
C9 C8 S1 121.0(2) . .
C7 C8 S1 119.8(2) . .
C10 C9 C8 120.9(3) . .
C10 C9 H9 119.6 . .
C8 C9 H9 119.6 . .
C9 C10 C11 120.0(3) . .
C9 C10 S6 118.8(2) . .
C11 C10 S6 121.2(2) . .
C10 C11 C12 119.9(3) . .
C10 C11 H11 120.0 . .
C12 C11 H11 120.0 . .
C7 C12 C11 120.0(3) . .
C7 C12 S2 118.5(2) . .
C11 C12 S2 121.5(2) . .
O3 C13 C14 117.7(3) . .
O3 C13 C18 123.6(3) . .
C14 C13 C18 118.8(3) . .
C15 C14 C13 120.7(3) . .
C15 C14 S2 118.4(2) . .
C13 C14 S2 120.9(2) . .
C14 C15 C16 119.8(3) . .
C14 C15 H15 120.1 . .
C16 C15 H15 120.1 . .
C17 C16 C15 120.1(3) . .
C17 C16 S7 120.5(2) . .
C15 C16 S7 119.4(2) . .
C16 C17 C18 120.9(3) . .
C16 C17 H17 119.6 . .
C18 C17 H17 119.6 . .
C17 C18 C13 119.7(3) . .
C17 C18 S3 119.6(2) . .
C13 C18 S3 120.5(2) . .
O4 C19 C24 122.9(3) . .
O4 C19 C20 117.0(3) . .
C24 C19 C20 120.0(3) . .
C21 C20 C19 119.5(3) . .
C21 C20 S3 119.3(2) . .
C19 C20 S3 120.8(2) . .
C20 C21 C22 120.5(3) . .
C20 C21 H21 119.8 . .
C22 C21 H21 119.8 . .
C21 C22 C23 120.0(3) . .
C21 C22 S8 121.4(2) . .
C23 C22 S8 118.6(2) . .
C24 C23 C22 119.9(3) . .
C24 C23 H23 120.0 . .
C22 C23 H23 120.0 . .
C23 C24 C19 120.1(3) . .
C23 C24 S4 119.3(2) . .
C19 C24 S4 120.2(2) . .
N1 C25 C26 120.0(4) . .
N1 C25 H25 120.0 . .
C26 C25 H25 120.0 . .
C27 C26 C25 119.5(4) . .
C27 C26 H26 120.3 . .
C25 C26 H26 120.3 . .
C26 C27 C28 120.7(4) . .
C26 C27 H27 119.6 . .
C28 C27 H27 119.6 . .
C27 C28 C29 118.0(3) . .
C27 C28 C33 123.9(3) . .
C29 C28 C33 118.1(4) . .
N1 C29 C30 120.2(3) . .
N1 C29 C28 118.6(3) . .
C30 C29 C28 121.2(3) . .
O17 C30 C31 125.5(4) . .
O17 C30 C29 115.5(3) . .
C31 C30 C29 118.9(3) . .
C30 C31 C32 120.2(4) . .
C30 C31 H31 119.9 . .
C32 C31 H31 119.9 . .
C33 C32 C31 121.5(4) . .
C33 C32 H32 119.3 . .
C31 C32 H32 119.3 . .
C32 C33 C28 120.0(3) . .
C32 C33 H33 120.0 . .
C28 C33 H33 120.0 . .
N2 C34 C35 121.0(3) . .
N2 C34 H34 119.5 . .
C35 C34 H34 119.5 . .
C36 C35 C34 118.6(4) . .
C36 C35 H35 120.7 . .
C34 C35 H35 120.7 . .
C35 C36 C37 120.8(3) . .
C35 C36 H36 119.6 . .
C37 C36 H36 119.6 . .
C38 C37 C36 117.7(3) . .
C38 C37 C42 118.5(3) . .
C36 C37 C42 123.8(3) . .
N2 C38 C37 119.6(3) . .
N2 C38 C39 119.2(3) . .
C37 C38 C39 121.2(3) . .
O18 C39 C40 126.2(3) . .
O18 C39 C38 115.4(3) . .
C40 C39 C38 118.4(3) . .
C39 C40 C41 120.4(3) . .
C39 C40 H40 119.8 . .
C41 C40 H40 119.8 . .
C42 C41 C40 121.7(3) . .
C42 C41 H41 119.2 . .
C40 C41 H41 119.2 . .
C41 C42 C37 119.8(3) . .
C41 C42 H42 120.1 . .
C37 C42 H42 120.1 . .
C51 O19 C43 19.3(7) 2_666 .
C51 O19 C47 49.1(6) 2_666 2_666
C43 O19 C47 29.9(6) . 2_666
C51 O19 H19A 96.0 2_666 .
C43 O19 H19A 115.2 . .
C47 O19 H19A 145.1 2_666 .
C51 C43 C47 139(3) 2_666 2_666
C51 C43 C44 86(2) 2_666 .
C47 C43 C44 134.7(7) 2_666 .
C51 C43 C48 154(2) 2_666 .
C47 C43 C48 14.9(7) 2_666 .
C44 C43 C48 120.0 . .
C51 C43 O19 37.9(18) 2_666 .
C47 C43 O19 101.6(10) 2_666 .
C44 C43 O19 123.5(6) . .
C48 C43 O19 116.4(6) . .
C51 C43 C50 64.7(16) 2_666 2_666
C47 C43 C50 155.3(12) 2_666 2_666
C44 C43 C50 20.9(6) . 2_666
C48 C43 C50 140.8(6) . 2_666
O19 C43 C50 102.7(7) . 2_666
C51 C43 C48 172(2) 2_666 2_666
C47 C43 C48 46.0(5) 2_666 2_666
C44 C43 C48 88.7(4) . 2_666
C48 C43 C48 31.3(4) . 2_666
O19 C43 C48 147.5(8) . 2_666
C50 C43 C48 109.5(8) 2_666 2_666
C50 C44 C49 127(2) 2_666 2_666
C50 C44 C43 94(2) 2_666 .
C49 C44 C43 138.1(6) 2_666 .
C50 C44 C45 145(2) 2_666 .
C49 C44 C45 18.3(7) 2_666 .
C43 C44 C45 120.0 . .
C50 C44 C51 72.3(18) 2_666 2_666
C49 C44 C51 159.8(10) 2_666 2_666
C43 C44 C51 22.1(4) . 2_666
C45 C44 C51 142.0(4) . 2_666
C50 C44 N3 172(2) 2_666 2_666
C49 C44 N3 46.9(5) 2_666 2_666
C43 C44 N3 91.3(4) . 2_666
C45 C44 N3 28.7(4) . 2_666
C51 C44 N3 113.2(7) 2_666 2_666
C50 C44 H44A 25.9 2_666 .
C49 C44 H44A 101.8 2_666 .
C43 C44 H44A 120.0 . .
C45 C44 H44A 120.0 . .
C51 C44 H44A 98.0 2_666 .
N3 C44 H44A 148.7 2_666 .
C50 C44 H46B 151.3 2_666 .
C49 C44 H46B 30.4 2_666 .
C43 C44 H46B 108.7 . .
C45 C44 H46B 16.4 . .
C51 C44 H46B 129.6 2_666 .
N3 C44 H46B 21.0 2_666 .
H44A C44 H46B 129.7 . .
C49 C45 N3 139(2) 2_666 2_666
C49 C45 C44 34.6(16) 2_666 .
N3 C45 C44 105.3(8) 2_666 .
C49 C45 C46 154.1(16) 2_666 .
N3 C45 C46 14.9(8) 2_666 .
C44 C45 C46 120.0 . .
C49 C45 C50 25.0(11) 2_666 2_666
N3 C45 C50 114.7(12) 2_666 2_666
C44 C45 C50 9.6(5) . 2_666
C46 C45 C50 129.5(5) . 2_666
C49 C45 H45A 85.6 2_666 .
N3 C45 H45A 134.7 2_666 .
C44 C45 H45A 120.0 . .
C46 C45 H45A 120.0 . .
C50 C45 H45A 110.5 2_666 .
C49 C45 H46B 51.0 2_666 .
N3 C45 H46B 88.7 2_666 .
C44 C45 H46B 23.6 . .
C46 C45 H46B 103.5 . .
C50 C45 H46B 29.9 2_666 .
H45A C45 H46B 133.1 . .
N3 C46 C47 94.4(13) 2_666 .
N3 C46 C45 25.9(13) 2_666 .
C47 C46 C45 120.0 . .
N3 C46 C48 72.3(12) 2_666 2_666
C47 C46 C48 22.1(4) . 2_666
C45 C46 C48 98.0(4) . 2_666
N3 C46 C49 18.7(10) 2_666 2_666
C47 C46 C49 112.9(5) . 2_666
C45 C46 C49 7.2(5) . 2_666
C48 C46 C49 90.8(6) 2_666 2_666
N3 C46 H46A 145.4 2_666 .
C47 C46 H46A 120.0 . .
C45 C46 H46A 120.0 . .
C48 C46 H46A 142.0 2_666 .
C49 C46 H46A 127.1 2_666 .
N3 C46 H51B 93.6 2_666 .
C47 C46 H51B 1.1 . .
C45 C46 H51B 119.2 . .
C48 C46 H51B 21.3 2_666 .
C49 C46 H51B 112.1 2_666 .
H46A C46 H51B 120.8 . .
C48 C47 C43 139(2) 2_666 2_666
C48 C47 C46 85.6(13) 2_666 .
C43 C47 C46 134.7(7) 2_666 .
C48 C47 C48 34.6(13) 2_666 .
C43 C47 C48 105.3(7) 2_666 .
C46 C47 C48 120.0 . .
C48 C47 C51 154.1(13) 2_666 .
C43 C47 C51 14.9(7) 2_666 .
C46 C47 C51 120.0 . .
C48 C47 C51 120.0 . .
C48 C47 N3 64.7(12) 2_666 2_666
C43 C47 N3 155.2(11) 2_666 2_666
C46 C47 N3 20.9(5) . 2_666
C48 C47 N3 99.2(5) . 2_666
C51 C47 N3 140.8(5) . 2_666
C48 C47 O19 171.1(17) 2_666 2_666
C43 C47 O19 48.5(6) 2_666 2_666
C46 C47 O19 86.3(5) . 2_666
C48 C47 O19 153.7(5) . 2_666
C51 C47 O19 33.7(5) . 2_666
N3 C47 O19 107.1(7) 2_666 2_666
C48 C47 C47 25.0(10) 2_666 2_666
C43 C47 C47 114.7(10) 2_666 2_666
C46 C47 C47 110.5(5) . 2_666
C48 C47 C47 9.6(4) . 2_666
C51 C47 C47 129.5(5) . 2_666
N3 C47 C47 89.6(4) 2_666 2_666
O19 C47 C47 163.2(8) 2_666 2_666
C48 C47 H51B 85.8 2_666 .
C43 C47 H51B 55.6 2_666 .
C46 C47 H51B 167.2 . .
C48 C47 H51B 51.2 . .
C51 C47 H51B 69.6 . .
N3 C47 H51B 149.1 2_666 .
O19 C47 H51B 102.8 2_666 .
C47 C47 H51B 60.8 2_666 .
C47 C48 C48 127.0(19) 2_666 2_666
C47 C48 N3 94.4(15) 2_666 .
C48 C48 N3 138.1(6) 2_666 .
C47 C48 C47 145.4(15) 2_666 .
C48 C48 C47 18.3(6) 2_666 .
N3 C48 C47 120.0 . .
C47 C48 C43 25.9(15) 2_666 .
C48 C48 C43 101.8(6) 2_666 .
N3 C48 C43 120.0 . .
C47 C48 C43 120.0 . .
C47 C48 C46 72.3(13) 2_666 2_666
C48 C48 C46 159.8(12) 2_666 2_666
N3 C48 C46 22.1(7) . 2_666
C47 C48 C46 142.0(7) . 2_666
C43 C48 C46 98.0(7) . 2_666
C47 C48 C43 172(2) 2_666 2_666
C48 C48 C43 46.9(4) 2_666 2_666
N3 C48 C43 91.3(4) . 2_666
C47 C48 C43 28.7(4) . 2_666
C43 C48 C43 148.7(4) . 2_666
C46 C48 C43 113.2(9) 2_666 2_666
C47 C48 C51 18.7(10) 2_666 2_666
C48 C48 C51 108.9(10) 2_666 2_666
N3 C48 C51 112.8(5) . 2_666
C47 C48 C51 127.1(5) . 2_666
C43 C48 C51 7.2(6) . 2_666
C46 C48 C51 90.8(5) 2_666 2_666
C43 C48 C51 155.7(9) 2_666 2_666
C47 C48 H51B 149.9 2_666 .
C48 C48 H51B 22.9 2_666 .
N3 C48 H51B 115.5 . .
C47 C48 H51B 4.6 . .
C43 C48 H51B 124.5 . .
C46 C48 H51B 137.5 2_666 .
C43 C48 H51B 24.3 2_666 .
C51 C48 H51B 131.6 2_666 .
C46 N3 C45 139(2) 2_666 2_666
C46 N3 C48 85.6(15) 2_666 .
C45 N3 C48 134.7(11) 2_666 .
C46 N3 C49 154.1(15) 2_666 .
C45 N3 C49 14.9(11) 2_666 .
C48 N3 C49 120.0 . .
C46 N3 C47 64.7(14) 2_666 2_666
C45 N3 C47 155.3(14) 2_666 2_666
C48 N3 C47 20.9(4) . 2_666
C49 N3 C47 140.8(4) . 2_666
C46 N3 C44 172(2) 2_666 2_666
C45 N3 C44 46.0(7) 2_666 2_666
C48 N3 C44 88.7(4) . 2_666
C49 N3 C44 31.3(4) . 2_666
C47 N3 C44 109.5(7) 2_666 2_666
C46 N3 H3B 34.6 2_666 .
C45 N3 H3B 105.3 2_666 .
C48 N3 H3B 120.0 . .
C49 N3 H3B 120.0 . .
C47 N3 H3B 99.2 2_666 .
C44 N3 H3B 151.3 2_666 .
C45 C49 C44 127.0(18) 2_666 2_666
C45 C49 C50 145.4(14) 2_666 .
C44 C49 C50 18.3(7) 2_666 .
C45 C49 N3 25.9(14) 2_666 .
C44 C49 N3 101.8(7) 2_666 .
C50 C49 N3 120.0 . .
C45 C49 C46 18.7(10) 2_666 2_666
C44 C49 C46 108.9(9) 2_666 2_666
C50 C49 C46 127.1(4) . 2_666
N3 C49 C46 7.2(4) . 2_666
C45 C49 H49A 94.4 2_666 .
C44 C49 H49A 138.1 2_666 .
C50 C49 H49A 120.0 . .
N3 C49 H49A 120.0 . .
C46 C49 H49A 112.9 2_666 .
C45 C49 H50B 136.3 2_666 .
C44 C49 H50B 20.8 2_666 .
C50 C49 H50B 18.1 . .
N3 C49 H50B 110.7 . .
C46 C49 H50B 117.9 2_666 .
H49A C49 H50B 126.7 . .
C44 C50 C49 34.6(16) 2_666 .
C44 C50 C51 85.6(16) 2_666 .
C49 C50 C51 120.0 . .
C44 C50 C43 64.7(14) 2_666 2_666
C49 C50 C43 99.2(4) . 2_666
C51 C50 C43 20.9(4) . 2_666
C44 C50 C45 25.0(15) 2_666 2_666
C49 C50 C45 9.6(4) . 2_666
C51 C50 C45 110.5(4) . 2_666
C43 C50 C45 89.6(5) 2_666 2_666
C44 C50 H50A 154.1 2_666 .
C49 C50 H50A 120.0 . .
C51 C50 H50A 120.0 . .
C43 C50 H50A 140.8 2_666 .
C45 C50 H50A 129.5 2_666 .
C44 C50 H50B 32.4 2_666 .
C49 C50 H50B 12.3 . .
C51 C50 H50B 113.9 . .
C43 C50 H50B 93.7 2_666 .
C45 C50 H50B 12.8 2_666 .
H50A C50 H50B 124.9 . .
C43 C51 O19 122.8(18) 2_666 2_666
C43 C51 C50 94.4(13) 2_666 .
O19 C51 C50 142.8(8) 2_666 .
C43 C51 C47 25.9(14) 2_666 .
O19 C51 C47 97.2(8) 2_666 .
C50 C51 C47 120.0 . .
C43 C51 C44 72.3(13) 2_666 2_666
O19 C51 C44 164.8(11) 2_666 2_666
C50 C51 C44 22.1(5) . 2_666
C47 C51 C44 98.0(5) . 2_666
C43 C51 C48 18.7(10) 2_666 2_666
O19 C51 C48 104.4(10) 2_666 2_666
C50 C51 C48 112.9(4) . 2_666
C47 C51 C48 7.2(4) . 2_666
C44 C51 C48 90.8(6) 2_666 2_666
C43 C51 H51A 145.4 2_666 .
O19 C51 H51A 22.8 2_666 .
C50 C51 H51A 120.0 . .
C47 C51 H51A 120.0 . .
C44 C51 H51A 142.0 2_666 .
C48 C51 H51A 127.1 2_666 .
C43 C51 H51B 20.9 2_666 .
O19 C51 H51B 102.5 2_666 .
C50 C51 H51B 114.7 . .
C47 C51 H51B 5.3 . .
C44 C51 H51B 92.8 2_666 .
C48 C51 H51B 2.8 2_666 .
H51A C51 H51B 125.3 . .
C43' O19' H19B 103.5 . .
C44' C43' C48' 120.0 . .
C44' C43' O19' 135.4(5) . .
C48' C43' O19' 104.6(5) . .
C44' C43' H19A 36.8 . .
C48' C43' H19A 93.0 . .
O19' C43' H19A 150.1 . .
C45' C44' C43' 120.0 . .
C45' C44' H19A 106.6 . .
C43' C44' H19A 18.8 . .
C45' C44' H44B 120.0 . .
C43' C44' H44B 120.0 . .
H19A C44' H44B 131.4 . .
C46' C45' C44' 120.0 . .
C46' C45' H44A 64.6 . .
C44' C45' H44A 150.8 . .
C46' C45' H45B 120.0 . .
C44' C45' H45B 120.0 . .
H44A C45' H45B 63.6 . .
C50' C46' C45' 138.7(9) 2_666 .
C50' C46' C47' 101.2(9) 2_666 .
C45' C46' C47' 120.0 . .
C50' C46' C51' 57.5(7) 2_666 2_666
C45' C46' C51' 163.6(5) . 2_666
C47' C46' C51' 43.7(5) . 2_666
C50' C46' H44A 113.1 2_666 .
C45' C46' H44A 28.2 . .
C47' C46' H44A 141.7 . .
C51' C46' H44A 162.2 2_666 .
C50' C46' H46B 18.8 2_666 .
C45' C46' H46B 120.0 . .
C47' C46' H46B 120.0 . .
C51' C46' H46B 76.3 2_666 .
H44A C46' H46B 95.5 . .
C51' C47' C46' 78.7(9) 2_666 .
C51' C47' C48' 161.2(9) 2_666 .
C46' C47' C48' 120.0 . .
C51' C47' C51' 41.3(9) 2_666 .
C46' C47' C51' 120.0 . .
C48' C47' C51' 120.0 . .
C51' C47' C50' 44.1(5) 2_666 2_666
C46' C47' C50' 34.7(6) . 2_666
C48' C47' C50' 154.7(6) . 2_666
C51' C47' C50' 85.3(6) . 2_666
N3' C48' C47' 120.0 . .
N3' C48' C43' 120.0 . .
C47' C48' C43' 120.0 . .
N3' C48' H19A 138.1 . .
C47' C48' H19A 100.9 . .
C43' C48' H19A 20.9 . .
C48' N3' C49' 120.0 . .
C48' N3' H3B 96.5 . .
C49' N3' H3B 23.5 . .
C48' N3' H3'A 120.0 . .
C49' N3' H3'A 120.0 . .
H3B N3' H3'A 143.5 . .
C50' C49' N3' 120.0 . .
C50' C49' H3B 91.4 . .
N3' C49' H3B 28.6 . .
C50' C49' H49B 120.0 . .
N3' C49' H49B 120.0 . .
H3B C49' H49B 148.5 . .
C46' C50' C51' 78.8(11) 2_666 .
C46' C50' C49' 161.2(11) 2_666 .
C51' C50' C49' 120.0 . .
C46' C50' C47' 44.1(8) 2_666 2_666
C51' C50' C47' 34.7(4) . 2_666
C49' C50' C47' 154.7(4) . 2_666
C46' C50' H3B 171.9 2_666 .
C51' C50' H3B 93.5 . .
C49' C50' H3B 26.5 . .
C47' C50' H3B 128.1 2_666 .
C46' C50' H50B 41.3 2_666 .
C51' C50' H50B 120.0 . .
C49' C50' H50B 120.0 . .
C47' C50' H50B 85.3 2_666 .
H3B C50' H50B 146.5 . .
C51' C51' C47' 84.2(14) 2_666 2_666
C51' C51' C50' 174.1(9) 2_666 .
C47' C51' C50' 101.3(11) 2_666 .
C51' C51' C47' 54.5(8) 2_666 .
C47' C51' C47' 138.7(11) 2_666 .
C50' C51' C47' 120.0 . .
C51' C51' C46' 141.7(14) 2_666 2_666
C47' C51' C46' 57.6(5) 2_666 2_666
C50' C51' C46' 43.7(9) . 2_666
C47' C51' C46' 163.6(9) . 2_666
C51' C51' H51B 65.5 2_666 .
C47' C51' H51B 18.8 2_666 .
C50' C51' H51B 120.0 . .
C47' C51' H51B 120.0 . .
C46' C51' H51B 76.3 2_666 .
O30 O23 O29 129.2(9) . .
O31 O25 O32 160.8(7) . .
O25 O31 H3'A 175.9 . .
O35 O33 O37 161.8(17) . .
O24 O34 O27 152.4(12) . .
O39 O37 O33 148(2) . .
O39 O37 H44B 14.6 . .
O33 O37 H44B 151.7 . .
H44A O38 H45B 149.9 . .
O37 O39 H44B 143.6 . .

loop_
_geom_bond_atom_site_label_1
_geom_bond_atom_site_label_2
_geom_bond_distance
_geom_bond_site_symmetry_2
S1 C8 1.773(3) .
S1 C6 1.784(3) .
S2 C12 1.784(3) .
S2 C14 1.786(3) .
S3 C20 1.777(3) .
S3 C18 1.779(3) .
S4 C24 1.773(3) .
S4 C2 1.784(3) .
S5 O5 1.448(3) .
S5 O7 1.456(3) .
S5 O6 1.456(3) .
S5 C4 1.766(3) .
S6 O10 1.423(3) .
S6 O8 1.437(3) .
S6 O9 1.462(3) .
S6 C10 1.770(3) .
S7 O13 1.443(3) .
S7 O12 1.444(3) .
S7 O11 1.471(3) .
S7 C16 1.767(3) .
S8 O16 1.446(2) .
S8 O14 1.454(3) .
S8 O15 1.456(3) .
S8 C22 1.769(3) .
O1 C1 1.335(4) .
O1 H1 0.8400 .
O2 C7 1.356(4) .
O2 H2 0.8400 .
O3 C13 1.341(3) .
O3 H3 0.8400 .
O4 C19 1.347(4) .
O4 H4 0.8400 .
O17 C30 1.360(4) .
O17 H17A 0.8400 .
O18 C39 1.341(4) .
O18 H18 0.8400 .
N1 C25 1.312(5) .
N1 C29 1.372(5) .
N1 H1A 0.8800 .
N2 C34 1.319(5) .
N2 C38 1.360(4) .
N2 H2A 0.8800 .
C1 C6 1.406(4) .
C1 C2 1.411(4) .
C2 C3 1.381(5) .
C3 C4 1.386(4) .
C3 H3A 0.9500 .
C4 C5 1.386(4) .
C5 C6 1.392(5) .
C5 H5 0.9500 .
C7 C12 1.385(4) .
C7 C8 1.406(4) .
C8 C9 1.385(4) .
C9 C10 1.384(4) .
C9 H9 0.9500 .
C10 C11 1.389(4) .
C11 C12 1.392(4) .
C11 H11 0.9500 .
C13 C14 1.404(4) .
C13 C18 1.410(4) .
C14 C15 1.389(4) .
C15 C16 1.393(4) .
C15 H15 0.9500 .
C16 C17 1.381(4) .
C17 C18 1.390(4) .
C17 H17 0.9500 .
C19 C24 1.396(4) .
C19 C20 1.405(4) .
C20 C21 1.392(4) .
C21 C22 1.392(4) .
C21 H21 0.9500 .
C22 C23 1.398(4) .
C23 C24 1.391(4) .
C23 H23 0.9500 .
C25 C26 1.400(6) .
C25 H25 0.9500 .
C26 C27 1.366(6) .
C26 H26 0.9500 .
C27 C28 1.402(6) .
C27 H27 0.9500 .
C28 C29 1.416(5) .
C28 C33 1.418(6) .
C29 C30 1.405(5) .
C30 C31 1.370(5) .
C31 C32 1.416(5) .
C31 H31 0.9500 .
C32 C33 1.354(6) .
C32 H32 0.9500 .
C33 H33 0.9500 .
C34 C35 1.386(5) .
C34 H34 0.9500 .
C35 C36 1.376(5) .
C35 H35 0.9500 .
C36 C37 1.404(5) .
C36 H36 0.9500 .
C37 C38 1.398(5) .
C37 C42 1.412(5) .
C38 C39 1.424(5) .
C39 C40 1.373(5) .
C40 C41 1.398(5) .
C40 H40 0.9500 .
C41 C42 1.365(5) .
C41 H41 0.9500 .
C42 H42 0.9500 .
O19 C51 1.021(16) 2_666
O19 C43 1.396(9) .
O19 C47 1.825(14) 2_666
O19 H19A 0.8500 .
C43 C51 0.548(9) 2_666
C43 C47 0.929(14) 2_666
C43 C44 1.3900 .
C43 C48 1.3900 .
C43 C50 1.533(16) 2_666
C43 C48 1.864(9) 2_666
C44 C50 0.548(11) 2_666
C44 C49 0.990(18) 2_666
C44 C45 1.3900 .
C44 C51 1.454(18) 2_666
C44 N3 1.864(12) 2_666
C44 H44A 0.9600 .
C44 H46B 0.8664 .
C45 C49 0.548(15) 2_666
C45 N3 0.929(12) 2_666
C45 C46 1.3900 .
C45 C50 1.867(16) 2_666
C45 H45A 0.9600 .
C45 H46B 0.6097 .
C46 N3 0.548(12) 2_666
C46 C47 1.3900 .
C46 C48 1.454(13) 2_666
C46 C49 1.898(13) 2_666
C46 H46A 0.9601 .
C46 H51B 1.5210 .
C47 C48 0.548(9) 2_666
C47 C43 0.929(11) 2_666
C47 C48 1.3900 .
C47 C51 1.3900 .
C47 N3 1.533(12) 2_666
C47 O19 1.826(14) 2_666
C47 C47 1.867(10) 2_666
C47 H51B 0.1340 .
C48 C47 0.548(11) 2_666
C48 C48 0.990(12) 2_666
C48 N3 1.3900 .
C48 C46 1.454(13) 2_666
C48 C43 1.864(10) 2_666
C48 C51 1.898(11) 2_666
C48 H51B 1.3102 .
N3 C46 0.548(17) 2_666
N3 C45 0.929(16) 2_666
N3 C49 1.3900 .
N3 C47 1.533(15) 2_666
N3 C44 1.864(16) 2_666
N3 H3B 0.9001 .
C49 C45 0.55(2) 2_666
C49 C44 0.990(19) 2_666
C49 C50 1.3900 .
C49 C46 1.898(18) 2_666
C49 H49A 0.9600 .
C49 H50B 0.5858 .
C50 C44 0.548(16) 2_666
C50 C51 1.3900 .
C50 C43 1.533(12) 2_666
C50 C45 1.867(19) 2_666
C50 H50A 0.9600 .
C50 H50B 0.8528 .
C51 C43 0.548(10) 2_666
C51 O19 1.021(14) 2_666
C51 C44 1.454(17) 2_666
C51 C48 1.898(9) 2_666
C51 H51A 0.9600 .
C51 H51B 1.3492 .
O19' C43' 1.481(12) .
O19' H19B 0.8499 .
C43' C44' 1.3900 .
C43' C48' 1.3900 .
C43' H19A 0.5439 .
C44' C45' 1.3900 .
C44' H19A 1.0086 .
C44' H44B 0.9600 .
C45' C46' 1.3900 .
C45' H44A 0.6574 .
C45' H45B 0.9600 .
C46' C50' 1.138(15) 2_666
C46' C47' 1.3900 .
C46' C51' 1.615(15) 2_666
C46' H44A 1.2571 .
C46' H46B 0.9601 .
C47' C51' 1.138(13) 2_666
C47' C48' 1.3900 .
C47' C51' 1.3900 .
C47' C50' 1.961(14) 2_666
C48' N3' 1.3900 .
C48' H19A 1.5191 .
N3' C49' 1.3900 .
N3' H3B 0.8433 .
N3' H3'A 0.8999 .
C49' C50' 1.3900 .
C49' H3B 0.7027 .
C49' H49B 0.9600 .
C50' C46' 1.14(2) 2_666
C50' C51' 1.3900 .
C50' C47' 1.96(2) 2_666
C50' H3B 1.5730 .
C50' H50B 0.9600 .
C51' C51' 0.922(17) 2_666
C51' C47' 1.138(14) 2_666
C51' C46' 1.616(13) 2_666
C51' H51B 0.9599 .
O23 O30 1.145(13) .
O23 O29 1.677(15) .
O24 O34 1.068(16) .
O25 O31 1.427(12) .
O25 O32 1.599(15) .
O26 O36 1.39(3) .
O27 O34 1.574(19) .
O31 H3'A 0.8663 .
O33 O35 1.22(2) .
O33 O37 1.47(2) .
O37 O39 0.834(17) .
O37 H44B 1.3345 .
O38 H44A 0.5661 .
O38 H45B 0.3541 .
O39 H44B 0.5678 .

loop_
_geom_torsion_atom_site_label_1
_geom_torsion_atom_site_label_2
_geom_torsion_atom_site_label_3
_geom_torsion_atom_site_label_4
_geom_torsion
_geom_torsion_site_symmetry_1
_geom_torsion_site_symmetry_4
O1 C1 C2 C3 -178.1(3) . .
C6 C1 C2 C3 0.0(4) . .
O1 C1 C2 S4 -3.3(4) . .
C6 C1 C2 S4 174.8(2) . .
C24 S4 C2 C3 -87.0(3) . .
C24 S4 C2 C1 98.1(2) . .
C1 C2 C3 C4 0.9(4) . .
S4 C2 C3 C4 -174.0(2) . .
C2 C3 C4 C5 -1.0(4) . .
C2 C3 C4 S5 171.8(2) . .
O5 S5 C4 C3 66.6(3) . .
O7 S5 C4 C3 -172.5(2) . .
O6 S5 C4 C3 -54.1(3) . .
O5 S5 C4 C5 -120.6(3) . .
O7 S5 C4 C5 0.3(3) . .
O6 S5 C4 C5 118.7(3) . .
C3 C4 C5 C6 0.3(5) . .
S5 C4 C5 C6 -172.5(2) . .
C4 C5 C6 C1 0.6(4) . .
C4 C5 C6 S1 172.4(2) . .
O1 C1 C6 C5 177.3(3) . .
C2 C1 C6 C5 -0.7(4) . .
O1 C1 C6 S1 5.5(4) . .
C2 C1 C6 S1 -172.4(2) . .
C8 S1 C6 C5 96.8(3) . .
C8 S1 C6 C1 -91.5(3) . .
O2 C7 C8 C9 179.5(3) . .
C12 C7 C8 C9 -0.1(4) . .
O2 C7 C8 S1 -3.9(4) . .
C12 C7 C8 S1 176.4(2) . .
C6 S1 C8 C9 -95.7(3) . .
C6 S1 C8 C7 87.8(3) . .
C7 C8 C9 C10 0.2(4) . .
S1 C8 C9 C10 -176.3(2) . .
C8 C9 C10 C11 0.6(5) . .
C8 C9 C10 S6 -175.9(2) . .
O10 S6 C10 C9 -177.9(3) . .
O8 S6 C10 C9 60.8(3) . .
O9 S6 C10 C9 -57.1(3) . .
O10 S6 C10 C11 5.7(3) . .
O8 S6 C10 C11 -115.6(3) . .
O9 S6 C10 C11 126.5(3) . .
C9 C10 C11 C12 -1.5(4) . .
S6 C10 C11 C12 174.9(2) . .
O2 C7 C12 C11 179.6(3) . .
C8 C7 C12 C11 -0.8(4) . .
O2 C7 C12 S2 -0.8(4) . .
C8 C7 C12 S2 178.8(2) . .
C10 C11 C12 C7 1.6(4) . .
C10 C11 C12 S2 -178.0(2) . .
C14 S2 C12 C7 -91.3(2) . .
C14 S2 C12 C11 88.3(3) . .
O3 C13 C14 C15 -177.0(3) . .
C18 C13 C14 C15 2.2(4) . .
O3 C13 C14 S2 2.7(4) . .
C18 C13 C14 S2 -178.1(2) . .
C12 S2 C14 C15 -71.8(3) . .
C12 S2 C14 C13 108.5(3) . .
C13 C14 C15 C16 -2.4(5) . .
S2 C14 C15 C16 177.9(2) . .
C14 C15 C16 C17 1.1(5) . .
C14 C15 C16 S7 -178.6(2) . .
O13 S7 C16 C17 46.6(3) . .
O12 S7 C16 C17 168.4(3) . .
O11 S7 C16 C17 -72.6(3) . .
O13 S7 C16 C15 -133.6(3) . .
O12 S7 C16 C15 -11.8(3) . .
O11 S7 C16 C15 107.1(3) . .
C15 C16 C17 C18 0.3(5) . .
S7 C16 C17 C18 -180.0(2) . .
C16 C17 C18 C13 -0.4(5) . .
C16 C17 C18 S3 174.8(2) . .
O3 C13 C18 C17 178.4(3) . .
C14 C13 C18 C17 -0.8(4) . .
O3 C13 C18 S3 3.2(4) . .
C14 C13 C18 S3 -176.0(2) . .
C20 S3 C18 C17 83.1(3) . .
C20 S3 C18 C13 -101.7(3) . .
O4 C19 C20 C21 -179.6(2) . .
C24 C19 C20 C21 0.1(4) . .
O4 C19 C20 S3 -7.1(4) . .
C24 C19 C20 S3 172.7(2) . .
C18 S3 C20 C21 -114.8(2) . .
C18 S3 C20 C19 72.7(2) . .
C19 C20 C21 C22 0.0(4) . .
S3 C20 C21 C22 -172.6(2) . .
C20 C21 C22 C23 -0.5(4) . .
C20 C21 C22 S8 -179.0(2) . .
O16 S8 C22 C21 -138.7(2) . .
O14 S8 C22 C21 101.1(3) . .
O15 S8 C22 C21 -18.5(3) . .
O16 S8 C22 C23 42.8(3) . .
O14 S8 C22 C23 -77.4(3) . .
O15 S8 C22 C23 163.0(2) . .
C21 C22 C23 C24 0.8(4) . .
S8 C22 C23 C24 179.3(2) . .
C22 C23 C24 C19 -0.7(4) . .
C22 C23 C24 S4 172.7(2) . .
O4 C19 C24 C23 179.9(3) . .
C20 C19 C24 C23 0.2(4) . .
O4 C19 C24 S4 6.6(4) . .
C20 C19 C24 S4 -173.1(2) . .
C2 S4 C24 C23 104.2(2) . .
C2 S4 C24 C19 -82.4(3) . .
C29 N1 C25 C26 1.2(8) . .
N1 C25 C26 C27 -2.2(9) . .
C25 C26 C27 C28 1.4(8) . .
C26 C27 C28 C29 0.4(7) . .
C26 C27 C28 C33 -179.3(5) . .
C25 N1 C29 C30 -178.6(4) . .
C25 N1 C29 C28 0.7(6) . .
C27 C28 C29 N1 -1.4(6) . .
C33 C28 C29 N1 178.3(3) . .
C27 C28 C29 C30 177.8(4) . .
C33 C28 C29 C30 -2.5(6) . .
N1 C29 C30 O17 2.3(5) . .
C28 C29 C30 O17 -176.9(3) . .
N1 C29 C30 C31 -178.8(4) . .
C28 C29 C30 C31 2.0(6) . .
O17 C30 C31 C32 178.4(4) . .
C29 C30 C31 C32 -0.4(6) . .
C30 C31 C32 C33 -0.7(6) . .
C31 C32 C33 C28 0.2(6) . .
C27 C28 C33 C32 -178.9(4) . .
C29 C28 C33 C32 1.4(6) . .
C38 N2 C34 C35 -0.3(6) . .
N2 C34 C35 C36 0.1(7) . .
C34 C35 C36 C37 0.6(6) . .
C35 C36 C37 C38 -1.2(6) . .
C35 C36 C37 C42 177.7(4) . .
C34 N2 C38 C37 -0.2(6) . .
C34 N2 C38 C39 179.7(4) . .
C36 C37 C38 N2 0.9(5) . .
C42 C37 C38 N2 -178.0(3) . .
C36 C37 C38 C39 -179.0(4) . .
C42 C37 C38 C39 2.1(6) . .
N2 C38 C39 O18 -1.1(5) . .
C37 C38 C39 O18 178.8(4) . .
N2 C38 C39 C40 179.1(3) . .
C37 C38 C39 C40 -0.9(6) . .
O18 C39 C40 C41 179.1(4) . .
C38 C39 C40 C41 -1.1(6) . .
C39 C40 C41 C42 2.1(6) . .
C40 C41 C42 C37 -0.9(6) . .
C38 C37 C42 C41 -1.2(6) . .
C36 C37 C42 C41 180.0(4) . .
C47 O19 C43 C51 -173(4) 2_666 2_666
C51 O19 C43 C47 173(4) 2_666 2_666
C51 O19 C43 C44 -2(3) 2_666 .
C47 O19 C43 C44 -175.4(16) 2_666 .
C51 O19 C43 C48 175(3) 2_666 .
C47 O19 C43 C48 1.8(9) 2_666 .
C51 O19 C43 C50 -2(2) 2_666 2_666
C47 O19 C43 C50 -175(2) 2_666 2_666
C51 O19 C43 C48 170(4) 2_666 2_666
C47 O19 C43 C48 -3.1(9) 2_666 2_666
C51 C43 C44 C50 0.0(7) 2_666 2_666
C47 C43 C44 C50 -172(3) 2_666 2_666
C48 C43 C44 C50 -176(2) . 2_666
O19 C43 C44 C50 1.3(17) . 2_666
C48 C43 C44 C50 -175(2) 2_666 2_666
C51 C43 C44 C49 172(3) 2_666 2_666
C47 C43 C44 C49 0.0(11) 2_666 2_666
C48 C43 C44 C49 -3.4(13) . 2_666
O19 C43 C44 C49 173.7(19) . 2_666
C50 C43 C44 C49 172(3) 2_666 2_666
C48 C43 C44 C49 -2.2(11) 2_666 2_666
C51 C43 C44 C45 176(2) 2_666 .
C47 C43 C44 C45 3.4(14) 2_666 .
C48 C43 C44 C45 0.0 . .
O19 C43 C44 C45 177.1(10) . .
C50 C43 C44 C45 176(2) 2_666 .
C48 C43 C44 C45 1.2(4) 2_666 .
C47 C43 C44 C51 -172(4) 2_666 2_666
C48 C43 C44 C51 -176(2) . 2_666
O19 C43 C44 C51 1.3(17) . 2_666
C50 C43 C44 C51 0.0(7) 2_666 2_666
C48 C43 C44 C51 -175(2) 2_666 2_666
C51 C43 C44 N3 175(2) 2_666 2_666
C47 C43 C44 N3 2.2(13) 2_666 2_666
C48 C43 C44 N3 -1.2(4) . 2_666
O19 C43 C44 N3 175.9(11) . 2_666
C50 C43 C44 N3 175(2) 2_666 2_666
C48 C43 C44 N3 0.0(2) 2_666 2_666
C50 C44 C45 C49 0.0(18) 2_666 2_666
C43 C44 C45 C49 -173(3) . 2_666
C51 C44 C45 C49 -170(4) 2_666 2_666
N3 C44 C45 C49 -170(4) 2_666 2_666
C50 C44 C45 N3 170(4) 2_666 2_666
C49 C44 C45 N3 170(4) 2_666 2_666
C43 C44 C45 N3 -2.5(8) . 2_666
C51 C44 C45 N3 0.0(13) 2_666 2_666
C50 C44 C45 C46 173(4) 2_666 .
C49 C44 C45 C46 173(3) 2_666 .
C43 C44 C45 C46 0.0 . .
C51 C44 C45 C46 2.5(14) 2_666 .
N3 C44 C45 C46 2.5(8) 2_666 .
C49 C44 C45 C50 0.0(18) 2_666 2_666
C43 C44 C45 C50 -173(4) . 2_666
C51 C44 C45 C50 -170(5) 2_666 2_666
N3 C44 C45 C50 -170(4) 2_666 2_666
C49 C45 C46 N3 0.0(19) 2_666 2_666
C44 C45 C46 N3 -10(3) . 2_666
C50 C45 C46 N3 -8(3) 2_666 2_666
C49 C45 C46 C47 10(4) 2_666 .
N3 C45 C46 C47 10(3) 2_666 .
C44 C45 C46 C47 0.0 . .
C50 C45 C46 C47 1.6(8) 2_666 .
C49 C45 C46 C48 8(3) 2_666 2_666
N3 C45 C46 C48 8(3) 2_666 2_666
C44 C45 C46 C48 -1.6(5) . 2_666
C50 C45 C46 C48 0.0(6) 2_666 2_666
N3 C45 C46 C49 0.0(19) 2_666 2_666
C44 C45 C46 C49 -10(4) . 2_666
C50 C45 C46 C49 -8(3) 2_666 2_666
N3 C46 C47 C48 0.0(7) 2_666 2_666
C45 C46 C47 C48 -4.2(13) . 2_666
C49 C46 C47 C48 -2.9(10) 2_666 2_666
N3 C46 C47 C43 -172(2) 2_666 2_666
C45 C46 C47 C43 -176.6(11) . 2_666
C48 C46 C47 C43 -172(2) 2_666 2_666
C49 C46 C47 C43 -175.3(15) 2_666 2_666
N3 C46 C47 C48 4.2(13) 2_666 .
C45 C46 C47 C48 0.0 . .
C48 C46 C47 C48 4.2(13) 2_666 .
C49 C46 C47 C48 1.3(5) 2_666 .
N3 C46 C47 C51 -175.8(13) 2_666 .
C45 C46 C47 C51 180.0 . .
C48 C46 C47 C51 -175.8(13) 2_666 .
C49 C46 C47 C51 -178.7(5) 2_666 .
C45 C46 C47 N3 -4.2(13) . 2_666
C48 C46 C47 N3 0.0(7) 2_666 2_666
C49 C46 C47 N3 -2.9(10) 2_666 2_666
N3 C46 C47 O19 -176.4(17) 2_666 2_666
C45 C46 C47 O19 179.4(6) . 2_666
C48 C46 C47 O19 -176.4(16) 2_666 2_666
C49 C46 C47 O19 -179.3(8) 2_666 2_666
N3 C46 C47 C47 2.9(12) 2_666 2_666
C45 C46 C47 C47 -1.3(5) . 2_666
C48 C46 C47 C47 2.9(9) 2_666 2_666
C49 C46 C47 C47 0.0(4) 2_666 2_666
C48 C47 C48 C47 0.0(18) 2_666 2_666
C43 C47 C48 C47 170(4) 2_666 2_666
C46 C47 C48 C47 -7(3) . 2_666
C51 C47 C48 C47 173(3) . 2_666
N3 C47 C48 C47 -6(3) 2_666 2_666
O19 C47 C48 C47 174(3) 2_666 2_666
C43 C47 C48 C48 170(3) 2_666 2_666
C46 C47 C48 C48 -7(2) . 2_666
C51 C47 C48 C48 173(2) . 2_666
N3 C47 C48 C48 -5.8(19) 2_666 2_666
O19 C47 C48 C48 174(3) 2_666 2_666
C47 C47 C48 C48 0.0(18) 2_666 2_666
C48 C47 C48 N3 -173(2) 2_666 .
C43 C47 C48 N3 -2.5(8) 2_666 .
C46 C47 C48 N3 180.0 . .
C51 C47 C48 N3 0.0 . .
N3 C47 C48 N3 -178.5(5) 2_666 .
O19 C47 C48 N3 1.3(13) 2_666 .
C47 C47 C48 N3 -173(3) 2_666 .
C48 C47 C48 C43 7(2) 2_666 .
C43 C47 C48 C43 177.5(8) 2_666 .
C46 C47 C48 C43 0.0 . .
C51 C47 C48 C43 180.0 . .
N3 C47 C48 C43 1.5(5) 2_666 .
O19 C47 C48 C43 -178.7(13) 2_666 .
C47 C47 C48 C43 7(3) 2_666 .
C48 C47 C48 C46 -170(3) 2_666 2_666
C43 C47 C48 C46 0.0(7) 2_666 2_666
C46 C47 C48 C46 -177.5(13) . 2_666
C51 C47 C48 C46 2.5(13) . 2_666
N3 C47 C48 C46 -176.0(15) 2_666 2_666
O19 C47 C48 C46 3.9(19) 2_666 2_666
C47 C47 C48 C46 -170(4) 2_666 2_666
C48 C47 C48 C43 -170(3) 2_666 2_666
C46 C47 C48 C43 -177.5(8) . 2_666
C51 C47 C48 C43 2.5(8) . 2_666
N3 C47 C48 C43 -176.0(12) 2_666 2_666
O19 C47 C48 C43 3.9(14) 2_666 2_666
C47 C47 C48 C43 -170(4) 2_666 2_666
C48 C47 C48 C51 5.8(19) 2_666 2_666
C43 C47 C48 C51 176.0(15) 2_666 2_666
C46 C47 C48 C51 -1.5(8) . 2_666
C51 C47 C48 C51 178.5(8) . 2_666
N3 C47 C48 C51 0.0(8) 2_666 2_666
O19 C47 C48 C51 179.8(14) 2_666 2_666
C47 C47 C48 C51 6(2) 2_666 2_666
C51 C43 C48 C47 0.0(19) 2_666 2_666
C44 C43 C48 C47 170(4) . 2_666
O19 C43 C48 C47 -7(3) . 2_666
C50 C43 C48 C47 168(5) 2_666 2_666
C48 C43 C48 C47 168(4) 2_666 2_666
C51 C43 C48 C48 -168(6) 2_666 2_666
C47 C43 C48 C48 -168(4) 2_666 2_666
C44 C43 C48 C48 2.3(7) . 2_666
O19 C43 C48 C48 -175.0(13) . 2_666
C50 C43 C48 C48 0.0(9) 2_666 2_666
C51 C43 C48 N3 10(5) 2_666 .
C47 C43 C48 N3 10(4) 2_666 .
C44 C43 C48 N3 180.0 . .
O19 C43 C48 N3 2.7(9) . .
C50 C43 C48 N3 177.7(12) 2_666 .
C48 C43 C48 N3 177.7(7) 2_666 .
C51 C43 C48 C47 -170(5) 2_666 .
C47 C43 C48 C47 -170(4) 2_666 .
C44 C43 C48 C47 0.0 . .
O19 C43 C48 C47 -177.3(9) . .
C50 C43 C48 C47 -2.3(12) 2_666 .
C48 C43 C48 C47 -2.3(7) 2_666 .
C51 C43 C48 C46 8(4) 2_666 2_666
C47 C43 C48 C46 8(3) 2_666 2_666
C44 C43 C48 C46 178.4(8) . 2_666
O19 C43 C48 C46 1.1(8) . 2_666
C50 C43 C48 C46 176.1(18) 2_666 2_666
C48 C43 C48 C46 176.1(14) 2_666 2_666
C51 C43 C48 C43 -168(6) 2_666 2_666
C47 C43 C48 C43 -168(5) 2_666 2_666
C44 C43 C48 C43 2.3(8) . 2_666
O19 C43 C48 C43 -175.0(14) . 2_666
C50 C43 C48 C43 0.0(8) 2_666 2_666
C48 C43 C48 C43 0.00(19) 2_666 2_666
C47 C43 C48 C51 0.0(19) 2_666 2_666
C44 C43 C48 C51 170(5) . 2_666
O19 C43 C48 C51 -7(5) . 2_666
C50 C43 C48 C51 168(6) 2_666 2_666
C48 C43 C48 C51 168(6) 2_666 2_666
C47 C48 N3 C46 0.0(7) 2_666 2_666
C48 C48 N3 C46 172(3) 2_666 2_666
C47 C48 N3 C46 176(2) . 2_666
C43 C48 N3 C46 -4(2) . 2_666
C43 C48 N3 C46 175(2) 2_666 2_666
C51 C48 N3 C46 -2.9(16) 2_666 2_666
C47 C48 N3 C45 -172(3) 2_666 2_666
C48 C48 N3 C45 0.0(11) 2_666 2_666
C47 C48 N3 C45 3.4(16) . 2_666
C43 C48 N3 C45 -176.6(16) . 2_666
C46 C48 N3 C45 -172(4) 2_666 2_666
C43 C48 N3 C45 2.2(13) 2_666 2_666
C51 C48 N3 C45 -175(2) 2_666 2_666
C47 C48 N3 C49 -175.8(17) 2_666 .
C48 C48 N3 C49 -3.4(11) 2_666 .
C47 C48 N3 C49 0.0 . .
C43 C48 N3 C49 180.0 . .
C46 C48 N3 C49 -176(2) 2_666 .
C43 C48 N3 C49 -1.2(4) 2_666 .
C51 C48 N3 C49 -178.7(7) 2_666 .
C48 C48 N3 C47 172(3) 2_666 2_666
C47 C48 N3 C47 175.8(17) . 2_666
C43 C48 N3 C47 -4.2(17) . 2_666
C46 C48 N3 C47 0.0(7) 2_666 2_666
C43 C48 N3 C47 175(2) 2_666 2_666
C51 C48 N3 C47 -2.9(11) 2_666 2_666
C47 C48 N3 C44 -175(2) 2_666 2_666
C48 C48 N3 C44 -2.2(7) 2_666 2_666
C47 C48 N3 C44 1.2(5) . 2_666
C43 C48 N3 C44 -178.8(5) . 2_666
C46 C48 N3 C44 -175(2) 2_666 2_666
C43 C48 N3 C44 0.0(3) 2_666 2_666
C51 C48 N3 C44 -177.5(10) 2_666 2_666
C46 N3 C49 C45 0.0(19) 2_666 2_666
C48 N3 C49 C45 170(5) . 2_666
C47 N3 C49 C45 168(5) 2_666 2_666
C44 N3 C49 C45 168(5) 2_666 2_666
C46 N3 C49 C44 -168(5) 2_666 2_666
C45 N3 C49 C44 -168(5) 2_666 2_666
C48 N3 C49 C44 2.3(10) . 2_666
C47 N3 C49 C44 0.0(9) 2_666 2_666
C46 N3 C49 C50 -170(5) 2_666 .
C45 N3 C49 C50 -170(5) 2_666 .
C48 N3 C49 C50 0.0 . .
C47 N3 C49 C50 -2.3(10) 2_666 .
C44 N3 C49 C50 -2.3(10) 2_666 .
C45 N3 C49 C46 0.0(19) 2_666 2_666
C48 N3 C49 C46 170(5) . 2_666
C47 N3 C49 C46 168(6) 2_666 2_666
C44 N3 C49 C46 168(5) 2_666 2_666
C45 C49 C50 C44 0.0(18) 2_666 2_666
N3 C49 C50 C44 7(3) . 2_666
C46 C49 C50 C44 6(3) 2_666 2_666
C45 C49 C50 C51 -7(4) 2_666 .
C44 C49 C50 C51 -7(3) 2_666 .
N3 C49 C50 C51 0.0 . .
C46 C49 C50 C51 -1.5(8) 2_666 .
C45 C49 C50 C43 -6(3) 2_666 2_666
C44 C49 C50 C43 -6(3) 2_666 2_666
N3 C49 C50 C43 1.5(5) . 2_666
C46 C49 C50 C43 0.0(4) 2_666 2_666
C44 C49 C50 C45 0.0(18) 2_666 2_666
N3 C49 C50 C45 7(4) . 2_666
C46 C49 C50 C45 6(3) 2_666 2_666
C44 C50 C51 C43 0.0(12) 2_666 2_666
C49 C50 C51 C43 4.2(14) . 2_666
C45 C50 C51 C43 2.9(9) 2_666 2_666
C44 C50 C51 O19 178(3) 2_666 2_666
C49 C50 C51 O19 -178.2(17) . 2_666
C43 C50 C51 O19 178(2) 2_666 2_666
C45 C50 C51 O19 -179.5(19) 2_666 2_666
C44 C50 C51 C47 -4.2(18) 2_666 .
C49 C50 C51 C47 0.0 . .
C43 C50 C51 C47 -4.2(14) 2_666 .
C45 C50 C51 C47 -1.3(6) 2_666 .
C49 C50 C51 C44 4.2(18) . 2_666
C43 C50 C51 C44 0.0(12) 2_666 2_666
C45 C50 C51 C44 2.9(13) 2_666 2_666
C44 C50 C51 C48 -2.9(15) 2_666 2_666
C49 C50 C51 C48 1.3(4) . 2_666
C43 C50 C51 C48 -2.9(10) 2_666 2_666
C45 C50 C51 C48 0.0(4) 2_666 2_666
C48 C47 C51 C43 0.0(8) 2_666 2_666
C46 C47 C51 C43 170(3) . 2_666
C48 C47 C51 C43 -10(3) . 2_666
N3 C47 C51 C43 168(4) 2_666 2_666
O19 C47 C51 C43 172(3) 2_666 2_666
C47 C47 C51 C43 -8(3) 2_666 2_666
C48 C47 C51 O19 -172(3) 2_666 2_666
C43 C47 C51 O19 -172(3) 2_666 2_666
C46 C47 C51 O19 -1.1(10) . 2_666
C48 C47 C51 O19 178.9(10) . 2_666
N3 C47 C51 O19 -3.4(10) 2_666 2_666
C47 C47 C51 O19 -179.5(12) 2_666 2_666
C48 C47 C51 C50 10(3) 2_666 .
C43 C47 C51 C50 10(3) 2_666 .
C46 C47 C51 C50 180.0 . .
C48 C47 C51 C50 0.0 . .
N3 C47 C51 C50 177.6(8) 2_666 .
O19 C47 C51 C50 -178.9(10) 2_666 .
C47 C47 C51 C50 1.6(7) 2_666 .
C48 C47 C51 C44 8(2) 2_666 2_666
C43 C47 C51 C44 8(3) 2_666 2_666
C46 C47 C51 C44 178.4(7) . 2_666
C48 C47 C51 C44 -1.6(7) . 2_666
N3 C47 C51 C44 176.1(12) 2_666 2_666
O19 C47 C51 C44 179.5(15) 2_666 2_666
C47 C47 C51 C44 0.0(6) 2_666 2_666
C43 C47 C51 C48 0.0(8) 2_666 2_666
C46 C47 C51 C48 170(3) . 2_666
C48 C47 C51 C48 -10(3) . 2_666
N3 C47 C51 C48 168(4) 2_666 2_666
O19 C47 C51 C48 172(3) 2_666 2_666
C47 C47 C51 C48 -8(2) 2_666 2_666
C48' C43' C44' C45' 0.0 . .
O19' C43' C44' C45' 177.3(9) . .
C43' C44' C45' C46' 0.0 . .
C44' C45' C46' C50' 177(2) . 2_666
C44' C45' C46' C47' 0.0 . .
C44' C45' C46' C51' 4(3) . 2_666
C50' C46' C47' C51' 0.0(6) 2_666 2_666
C45' C46' C47' C51' 178.3(11) . 2_666
C50' C46' C47' C48' -178.3(15) 2_666 .
C45' C46' C47' C48' 0.0 . .
C51' C46' C47' C48' -178.3(11) 2_666 .
C50' C46' C47' C51' 1.7(15) 2_666 .
C45' C46' C47' C51' 180.0 . .
C51' C46' C47' C51' 1.7(11) 2_666 .
C45' C46' C47' C50' 178.3(15) . 2_666
C51' C46' C47' C50' 0.0(6) 2_666 2_666
C51' C47' C48' N3' 5(3) 2_666 .
C46' C47' C48' N3' 180.0 . .
C51' C47' C48' N3' 0.0 . .
C50' C47' C48' N3' 178(2) 2_666 .
C51' C47' C48' C43' -175(3) 2_666 .
C46' C47' C48' C43' 0.0 . .
C51' C47' C48' C43' 180.0 . .
C50' C47' C48' C43' -2(2) 2_666 .
C44' C43' C48' N3' 180.0 . .
O19' C43' C48' N3' 2.0(7) . .
C44' C43' C48' C47' 0.0 . .
O19' C43' C48' C47' -178.0(7) . .
C47' C48' N3' C49' 0.0 . .
C43' C48' N3' C49' 180.0 . .
C48' N3' C49' C50' 0.0 . .
N3' C49' C50' C46' -175(4) . 2_666
N3' C49' C50' C51' 0.0 . .
N3' C49' C50' C47' -2(2) . 2_666
C46' C50' C51' C51' 157(14) 2_666 2_666
C49' C50' C51' C51' -21(13) . 2_666
C47' C50' C51' C51' 157(14) 2_666 2_666
C46' C50' C51' C47' 0.0(6) 2_666 2_666
C49' C50' C51' C47' -178.3(15) . 2_666
C46' C50' C51' C47' 178.3(14) 2_666 .
C49' C50' C51' C47' 0.0 . .
C47' C50' C51' C47' 178.3(15) 2_666 .
C49' C50' C51' C46' -178.3(14) . 2_666
C47' C50' C51' C46' 0.0(6) 2_666 2_666
C46' C47' C51' C51' -2.6(17) . 2_666
C48' C47' C51' C51' 177.4(17) . 2_666
C50' C47' C51' C51' -1.6(9) 2_666 2_666
C51' C47' C51' C47' 0.0(7) 2_666 2_666
C46' C47' C51' C47' -3(2) . 2_666
C48' C47' C51' C47' 177(2) . 2_666
C50' C47' C51' C47' -1.6(16) 2_666 2_666
C51' C47' C51' C50' -177.4(17) 2_666 .
C46' C47' C51' C50' 180.0 . .
C48' C47' C51' C50' 0.0 . .
C50' C47' C51' C50' -179.0(9) 2_666 .
C51' C47' C51' C46' -173(5) 2_666 2_666
C46' C47' C51' C46' -176(3) . 2_666
C48' C47' C51' C46' 4(3) . 2_666
C50' C47' C51' C46' -175(4) 2_666 2_666
O35 O33 O37 O39 143(5) . .
